data_7218784
loop_
_publ_author_name
'Qiao, Jin-Zhong'
'Zhan, Mao-Sheng'
'Hu, Tuo-Ping'

_publ_section_title
;
 Syntheses, crystal structures, photoluminescent/magnetic properties of
 four new coordination polymers based on
 2,3&#x2032;,4,5&#x2032;-biphenyltetracarboxylic acid
;
_journal_issue 107
_journal_name_full 'RSC Adv.'
_journal_page_first 62285
_journal_paper_doi 10.1039/C4RA09505G
_journal_volume 4
_journal_year 2014
_chemical_formula_sum 'C16 H22 Cu2 O16'
_chemical_formula_weight 597.43
_chemical_name_systematic
; 
 ? 
;
_space_group_crystal_system monoclinic
_space_group_IT_number 14
_space_group_name_Hall '-P 2ybc'
_space_group_name_H-M_alt 'P 1 21/c 1'
_symmetry_space_group_name_Hall '-P 2ybc'
_symmetry_space_group_name_H-M 'P 1 21/c 1'
_atom_sites_solution_hydrogens geom
_atom_sites_solution_primary direct
_atom_sites_solution_secondary difmap
_audit_creation_method SHELXL-97
_cell_angle_alpha 90.00
_cell_angle_beta 91.660(5)
_cell_angle_gamma 90.00
_cell_formula_units_Z 4
_cell_length_a 13.757(3)
_cell_length_b 20.753(5)
_cell_length_c 7.8600(19)
_cell_measurement_reflns_used 2452
_cell_measurement_temperature 293(2)
_cell_measurement_theta_max 23.616
_cell_measurement_theta_min 2.459
_cell_volume 2243.1(9)
_computing_cell_refinement 'SMART (Bruker, 1997)'
_computing_data_collection 'SMART (Bruker, 1997)'
_computing_data_reduction SAINT
_computing_molecular_graphics 'SHELXTL-PLUS (Sheldrick, 1990)'
_computing_publication_material SHELXL-97
_computing_structure_refinement 'SHELXL-97 (Sheldrick, 1997)'
_computing_structure_solution 'SHELXS-97 (Sheldrick, 1990)'
_diffrn_ambient_temperature 293(2)
_diffrn_measured_fraction_theta_full 0.992
_diffrn_measured_fraction_theta_max 0.992
_diffrn_measurement_device_type 'Bruker Apex II CCD diffractometer'
_diffrn_measurement_method '\w scans'
_diffrn_radiation_monochromator graphite
_diffrn_radiation_source 'fine-focus sealed tube'
_diffrn_radiation_type MoK\a
_diffrn_radiation_wavelength 0.71073
_diffrn_reflns_av_R_equivalents 0.0546
_diffrn_reflns_av_unetI/netI 0.0699
_diffrn_reflns_limit_h_max 18
_diffrn_reflns_limit_h_min -18
_diffrn_reflns_limit_k_max 27
_diffrn_reflns_limit_k_min -27
_diffrn_reflns_limit_l_max 6
_diffrn_reflns_limit_l_min -10
_diffrn_reflns_number 16053
_diffrn_reflns_theta_full 28.67
_diffrn_reflns_theta_max 28.67
_diffrn_reflns_theta_min 1.48
_exptl_absorpt_coefficient_mu 1.975
_exptl_absorpt_correction_T_max 0.7458
_exptl_absorpt_correction_T_min 0.5527
_exptl_absorpt_correction_type multi-scan
_exptl_absorpt_process_details SADABS
_exptl_crystal_colour blue
_exptl_crystal_density_diffrn 1.754
_exptl_crystal_density_method 'not measured'
_exptl_crystal_description block
_exptl_crystal_F_000 1196
_exptl_crystal_size_max 0.52
_exptl_crystal_size_mid 0.35
_exptl_crystal_size_min 0.24
_refine_diff_density_max 0.661
_refine_diff_density_min -0.427
_refine_diff_density_rms 0.094
_refine_ls_extinction_method none
_refine_ls_goodness_of_fit_ref 0.995
_refine_ls_hydrogen_treatment mixed
_refine_ls_matrix_type full
_refine_ls_number_parameters 366
_refine_ls_number_reflns 5744
_refine_ls_number_restraints 2
_refine_ls_restrained_S_all 0.995
_refine_ls_R_factor_all 0.0850
_refine_ls_R_factor_gt 0.0471
_refine_ls_shift/su_max 0.001
_refine_ls_shift/su_mean 0.000
_refine_ls_structure_factor_coef Fsqd
_refine_ls_weighting_details 'calc w=1/[\s^2^(Fo^2^)+(0.0561P)^2^+0.0000P] where P=(Fo^2^+2Fc^2^)/3'
_refine_ls_weighting_scheme calc
_refine_ls_wR_factor_gt 0.1037
_refine_ls_wR_factor_ref 0.1187
_reflns_number_gt 3797
_reflns_number_total 5744
_reflns_threshold_expression >2sigma(I)
_cod_data_source_file c4ra09505g2.cif
_cod_data_source_block 1
_cod_original_cell_volume 2243.1(10)
_cod_database_code 7218784

loop_
_symmetry_equiv_pos_as_xyz
'x, y, z'
'-x, y+1/2, -z+1/2'
'-x, -y, -z'
'x, -y-1/2, z-1/2'

loop_
_atom_site_label
_atom_site_type_symbol
_atom_site_fract_x
_atom_site_fract_y
_atom_site_fract_z
_atom_site_U_iso_or_equiv
_atom_site_adp_type
_atom_site_occupancy
_atom_site_symmetry_multiplicity
_atom_site_calc_flag
_atom_site_refinement_flags
_atom_site_disorder_assembly
_atom_site_disorder_group
Cu1 Cu 0.08405(3) 0.51081(2) 0.07707(5) 0.02784(13) Uani 1 1 d . . .
Cu2 Cu 0.50302(3) 0.66455(2) 0.53406(6) 0.03037(13) Uani 1 1 d . . .
O2 O 0.36576(18) 0.66004(13) 0.5056(3) 0.0385(6) Uani 1 1 d . . .
O1 O 0.32234(19) 0.75572(14) 0.3944(4) 0.0487(8) Uani 1 1 d . . .
O5 O -0.35661(19) 0.82701(15) 0.0763(4) 0.0459(7) Uani 1 1 d . . .
O6 O -0.3924(2) 0.72383(16) 0.0310(4) 0.0592(9) Uani 1 1 d . . .
O7 O -0.13753(19) 0.56571(12) 0.0334(4) 0.0434(7) Uani 1 1 d . . .
O3 O 0.12031(18) 0.55995(12) 0.8754(3) 0.0356(6) Uani 1 1 d . . .
O8 O 0.00871(18) 0.58525(14) 0.1524(3) 0.0441(7) Uani 1 1 d . . .
O4 O -0.0264(2) 0.54508(15) 0.7518(3) 0.0497(8) Uani 1 1 d . . .
O12W O 0.4821(2) 0.68915(18) 0.7729(4) 0.0479(8) Uani 1 1 d . . .
H12A H 0.525(4) 0.696(3) 0.820(7) 0.072 Uiso 1 1 d . . .
H12B H 0.438(4) 0.706(3) 0.789(7) 0.072 Uiso 1 1 d . . .
O10W O 0.5023(3) 0.55383(17) 0.6115(5) 0.0949(14) Uani 1 1 d . . .
H10A H 0.5563 0.5398 0.5766 0.142 Uiso 1 1 d R . .
H10B H 0.4958 0.5544 0.7238 0.142 Uiso 1 1 d R . .
O11W O 0.5201(3) 0.64458(19) 0.2892(4) 0.0540(9) Uani 1 1 d . . .
H11A H 0.552(4) 0.665(3) 0.236(7) 0.081 Uiso 1 1 d . . .
H11B H 0.475(4) 0.638(3) 0.245(7) 0.081 Uiso 1 1 d . . .
O9W O 0.2112(3) 0.53470(18) 0.2350(4) 0.0630(10) Uani 1 1 d D . .
H9WA H 0.233(4) 0.5660(18) 0.188(7) 0.095 Uiso 1 1 d D . .
H9WB H 0.242(4) 0.515(2) 0.310(6) 0.095 Uiso 1 1 d D . .
C13 C 0.3037(2) 0.70234(18) 0.4551(4) 0.0305(8) Uani 1 1 d . . .
C2 C 0.1994(2) 0.68166(17) 0.4770(4) 0.0265(7) Uani 1 1 d . . .
C1 C 0.1252(2) 0.70645(18) 0.3711(4) 0.0281(8) Uani 1 1 d . . .
H1 H 0.145(3) 0.7400(17) 0.285(5) 0.034 Uiso 1 1 d . . .
C5 C 0.0117(2) 0.63523(19) 0.5032(4) 0.0289(8) Uani 1 1 d . . .
H5 H -0.045(3) 0.6181(18) 0.507(5) 0.035 Uiso 1 1 d . . .
C6 C 0.0304(2) 0.68220(17) 0.3834(4) 0.0264(7) Uani 1 1 d . . .
C7 C -0.0544(2) 0.70602(18) 0.2777(4) 0.0280(8) Uani 1 1 d . . .
C8 C -0.0825(3) 0.76974(19) 0.2898(4) 0.0314(8) Uani 1 1 d . . .
H8 H -0.050(3) 0.7974(18) 0.348(5) 0.038 Uiso 1 1 d . . .
C9 C -0.1709(3) 0.7915(2) 0.2193(5) 0.0359(9) Uani 1 1 d . . .
H9 H -0.188(3) 0.8316(19) 0.230(5) 0.043 Uiso 1 1 d . . .
C10 C -0.2343(2) 0.74836(19) 0.1408(4) 0.0328(8) Uani 1 1 d . . .
C11 C -0.2045(3) 0.6854(2) 0.1202(4) 0.0356(9) Uani 1 1 d . . .
H11 H -0.2460 0.6565 0.0643 0.043 Uiso 1 1 calc R . .
C12 C -0.1139(2) 0.66386(18) 0.1808(4) 0.0306(8) Uani 1 1 d . . .
C16 C -0.0786(3) 0.59941(19) 0.1215(4) 0.0327(8) Uani 1 1 d . . .
C14 C 0.0578(3) 0.56863(18) 0.7577(4) 0.0309(8) Uani 1 1 d . . .
C4 C 0.0839(2) 0.61347(17) 0.6171(4) 0.0282(8) Uani 1 1 d . . .
C3 C 0.1785(3) 0.63583(18) 0.5992(4) 0.0297(8) Uani 1 1 d . . .
H3 H 0.227(3) 0.6247(18) 0.662(5) 0.036 Uiso 1 1 d . . .
C15 C -0.3338(3) 0.7672(2) 0.0756(5) 0.0392(10) Uani 1 1 d . . .
O18W O 0.6278(8) 0.5629(4) 0.9027(13) 0.178(4) Uani 0.67 1 d P A 4
O17W O 0.4601(15) 0.5374(7) 0.9170(18) 0.141(7) Uani 0.33 1 d P B 3
O15W O 0.3287(11) 0.4456(8) 0.793(2) 0.109(8) Uani 0.306(12) 1 d P C 1
O13W O 0.2604(5) 0.4488(3) 0.4969(9) 0.147(2) Uani 1 1 d G . .
H13W H 0.2818 0.4744 0.5817 0.220 Uiso 1 1 d G . .
O16W O 0.3468(3) 0.6261(2) 1.0909(5) 0.0802(11) Uani 1 1 d G . .
H16A H 0.3703 0.5926 1.0457 0.120 Uiso 1 1 d G . .
H16B H 0.2941 0.6364 1.0385 0.120 Uiso 1 1 d G . .
O14W O 0.3257(6) 0.5144(4) 0.8215(10) 0.123(4) Uani 0.694(12) 1 d P C 2

loop_
_atom_site_aniso_label
_atom_site_aniso_U_11
_atom_site_aniso_U_22
_atom_site_aniso_U_33
_atom_site_aniso_U_23
_atom_site_aniso_U_13
_atom_site_aniso_U_12
Cu1 0.0213(2) 0.0407(3) 0.0214(2) 0.00525(19) -0.00114(15) -0.00792(18)
Cu2 0.0183(2) 0.0378(3) 0.0348(3) -0.0028(2) -0.00179(17) 0.00041(18)
O2 0.0197(13) 0.0509(16) 0.0447(16) 0.0070(13) -0.0041(11) -0.0028(12)
O1 0.0285(15) 0.0491(17) 0.069(2) 0.0209(15) 0.0051(13) -0.0115(13)
O5 0.0199(14) 0.062(2) 0.0560(18) 0.0185(15) 0.0004(12) -0.0005(13)
O6 0.0283(16) 0.080(2) 0.069(2) -0.0125(18) -0.0158(14) 0.0049(15)
O7 0.0321(15) 0.0425(16) 0.0551(17) -0.0062(14) -0.0070(13) -0.0064(12)
O3 0.0292(14) 0.0499(16) 0.0277(13) 0.0130(12) -0.0004(10) -0.0075(12)
O8 0.0255(14) 0.0651(19) 0.0416(16) -0.0171(14) -0.0034(11) 0.0057(13)
O4 0.0407(17) 0.075(2) 0.0328(14) 0.0215(15) -0.0072(12) -0.0306(15)
O12W 0.0234(16) 0.077(2) 0.0432(17) -0.0216(16) -0.0032(13) 0.0060(15)
O10W 0.155(5) 0.052(2) 0.077(3) -0.007(2) -0.018(3) 0.024(2)
O11W 0.050(2) 0.071(2) 0.0413(19) -0.0078(17) 0.0037(15) -0.0081(18)
O9W 0.047(2) 0.081(3) 0.059(2) 0.0213(19) -0.0236(16) -0.0254(18)
C13 0.0206(18) 0.044(2) 0.0266(18) 0.0001(16) 0.0004(14) -0.0062(16)
C2 0.0199(17) 0.0360(19) 0.0235(17) 0.0012(15) -0.0022(13) -0.0063(14)
C1 0.0192(16) 0.040(2) 0.0252(17) 0.0045(16) 0.0042(13) -0.0045(15)
C5 0.0152(17) 0.044(2) 0.0272(18) 0.0018(16) 0.0016(13) -0.0075(15)
C6 0.0181(16) 0.0388(19) 0.0223(16) 0.0026(15) 0.0001(12) -0.0021(14)
C7 0.0148(16) 0.046(2) 0.0233(17) 0.0044(16) 0.0010(13) 0.0003(14)
C8 0.0190(17) 0.049(2) 0.0257(18) -0.0001(17) -0.0015(13) -0.0039(16)
C9 0.030(2) 0.053(2) 0.0247(18) 0.0024(18) 0.0024(15) 0.0070(18)
C10 0.0163(17) 0.057(2) 0.0250(18) -0.0023(17) 0.0014(13) 0.0036(16)
C11 0.0206(18) 0.060(2) 0.0259(18) -0.0023(18) -0.0030(14) -0.0076(17)
C12 0.0215(17) 0.048(2) 0.0225(17) 0.0031(16) 0.0027(13) -0.0024(16)
C16 0.028(2) 0.047(2) 0.0231(18) 0.0072(16) 0.0023(14) -0.0055(17)
C14 0.0274(19) 0.041(2) 0.0241(17) 0.0019(16) 0.0028(14) -0.0077(16)
C4 0.0256(18) 0.0368(19) 0.0222(17) 0.0023(15) 0.0034(13) -0.0060(15)
C3 0.0236(18) 0.041(2) 0.0239(18) 0.0038(16) -0.0036(14) -0.0047(16)
C15 0.0206(19) 0.068(3) 0.029(2) 0.001(2) 0.0005(15) -0.0008(19)
O18W 0.184(10) 0.157(9) 0.186(9) 0.030(7) -0.091(8) 0.014(7)
O17W 0.25(2) 0.075(9) 0.098(11) 0.006(8) 0.097(12) 0.003(11)
O15W 0.089(12) 0.100(14) 0.141(15) 0.014(10) 0.059(10) 0.013(9)
O13W 0.142(5) 0.120(4) 0.176(6) 0.012(4) -0.047(5) 0.026(4)
O16W 0.085(3) 0.084(3) 0.072(3) -0.001(2) 0.004(2) -0.016(2)
O14W 0.106(6) 0.132(8) 0.131(7) 0.027(5) 0.039(5) 0.015(5)

loop_
_atom_type_symbol
_atom_type_description
_atom_type_scat_dispersion_real
_atom_type_scat_dispersion_imag
_atom_type_scat_source
C C 0.0033 0.0016 'International Tables Vol C Tables 4.2.6.8 and 6.1.1.4'
H H 0.0000 0.0000 'International Tables Vol C Tables 4.2.6.8 and 6.1.1.4'
Cu Cu 0.3201 1.2651 'International Tables Vol C Tables 4.2.6.8 and 6.1.1.4'
O O 0.0106 0.0060 'International Tables Vol C Tables 4.2.6.8 and 6.1.1.4'

loop_
_geom_angle_atom_site_label_1
_geom_angle_atom_site_label_2
_geom_angle_atom_site_label_3
_geom_angle
_geom_angle_site_symmetry_1
_geom_angle_site_symmetry_3
O4 Cu1 O3 168.31(11) 3_566 1_554
O4 Cu1 O8 91.79(13) 3_566 .
O3 Cu1 O8 89.04(12) 1_554 .
O4 Cu1 O7 89.37(13) 3_566 3_565
O3 Cu1 O7 87.48(11) 1_554 3_565
O8 Cu1 O7 168.16(11) . 3_565
O4 Cu1 O9W 94.47(12) 3_566 .
O3 Cu1 O9W 97.11(11) 1_554 .
O8 Cu1 O9W 94.10(14) . .
O7 Cu1 O9W 97.56(14) 3_565 .
O4 Cu1 Cu1 81.18(8) 3_566 3_565
O3 Cu1 Cu1 87.54(8) 1_554 3_565
O8 Cu1 Cu1 78.88(8) . 3_565
O7 Cu1 Cu1 89.66(8) 3_565 3_565
O9W Cu1 Cu1 171.55(11) . 3_565
O2 Cu2 O5 176.21(12) . 4_676
O2 Cu2 O12W 87.30(12) . .
O5 Cu2 O12W 89.20(12) 4_676 .
O2 Cu2 O11W 91.16(13) . .
O5 Cu2 O11W 92.25(13) 4_676 .
O12W Cu2 O11W 176.58(16) . .
O2 Cu2 O10W 88.35(14) . .
O5 Cu2 O10W 93.11(14) 4_676 .
O12W Cu2 O10W 90.26(15) . .
O11W Cu2 O10W 92.75(15) . .
C13 O2 Cu2 131.0(2) . .
C15 O5 Cu2 109.1(2) . 4_475
C16 O7 Cu1 116.6(3) . 3_565
C14 O3 Cu1 119.0(2) . 1_556
C16 O8 Cu1 129.6(3) . .
C14 O4 Cu1 126.5(2) . 3_566
O1 C13 O2 126.2(3) . .
O1 C13 C2 120.4(3) . .
O2 C13 C2 113.4(3) . .
C3 C2 C1 120.2(3) . .
C3 C2 C13 119.3(3) . .
C1 C2 C13 120.5(3) . .
C2 C1 C6 119.4(3) . .
C6 C5 C4 121.5(3) . .
C5 C6 C1 119.4(3) . .
C5 C6 C7 116.9(3) . .
C1 C6 C7 123.7(3) . .
C8 C7 C12 118.3(3) . .
C8 C7 C6 119.5(3) . .
C12 C7 C6 121.8(3) . .
C7 C8 C9 121.6(4) . .
C10 C9 C8 119.9(4) . .
C11 C10 C9 118.7(3) . .
C11 C10 C15 118.6(3) . .
C9 C10 C15 122.8(4) . .
C10 C11 C12 122.0(3) . .
C11 C12 C7 119.0(3) . .
C11 C12 C16 118.3(3) . .
C7 C12 C16 122.3(3) . .
O8 C16 O7 125.0(4) . .
O8 C16 C12 117.7(3) . .
O7 C16 C12 117.1(3) . .
O4 C14 O3 125.5(3) . .
O4 C14 C4 117.1(3) . .
O3 C14 C4 117.3(3) . .
C3 C4 C5 118.6(3) . .
C3 C4 C14 121.8(3) . .
C5 C4 C14 119.6(3) . .
C2 C3 C4 120.7(3) . .
O6 C15 O5 122.9(4) . .
O6 C15 C10 118.8(4) . .
O5 C15 C10 118.2(4) . .

loop_
_geom_bond_atom_site_label_1
_geom_bond_atom_site_label_2
_geom_bond_distance
_geom_bond_site_symmetry_2
Cu1 O4 1.961(2) 3_566
Cu1 O3 1.961(2) 1_554
Cu1 O8 1.961(3) .
Cu1 O7 1.963(3) 3_565
Cu1 O9W 2.173(3) .
Cu1 Cu1 2.6182(10) 3_565
Cu2 O2 1.897(2) .
Cu2 O5 1.958(3) 4_676
Cu2 O12W 1.975(3) .
Cu2 O11W 1.989(3) .
Cu2 O10W 2.377(4) .
O2 C13 1.280(4) .
O1 C13 1.236(4) .
O5 C15 1.280(5) .
O5 Cu2 1.958(3) 4_475
O6 C15 1.251(5) .
O7 C16 1.262(4) .
O7 Cu1 1.963(3) 3_565
O3 C14 1.258(4) .
O3 Cu1 1.961(2) 1_556
O8 C16 1.254(4) .
O4 C14 1.257(4) .
O4 Cu1 1.961(2) 3_566
C13 C2 1.512(5) .
C2 C3 1.387(5) .
C2 C1 1.396(5) .
C1 C6 1.404(5) .
C5 C6 1.384(5) .
C5 C4 1.393(5) .
C6 C7 1.497(4) .
C7 C8 1.382(5) .
C7 C12 1.407(5) .
C8 C9 1.397(5) .
C9 C10 1.382(5) .
C10 C11 1.380(5) .
C10 C15 1.500(5) .
C11 C12 1.395(5) .
C12 C16 1.502(5) .
C14 C4 1.497(5) .
C4 C3 1.393(5) .
